data_4321504
loop_
_publ_author_name
'Timothy J. Boyle'
'Dawn M. Pedrotty'
'Todd M. Alam'
'Sara C. Vick'
'Mark A. Rodriguez'

_publ_section_title
;
 Structural Diversity in Solvated Lithium Aryloxides. Syntheses,
 Characterization, and Structures of [Li(OAr)(THF)x]n and [Li(OAr)(py)x]2
 Complexes Where OAr = OC6H5, OC6H4(2-Me), OC6H3(2,6-(Me))2, OC6H4(2-Pri),
 OC6H3(2,6-(Pri))2, OC6H4(2-But), OC6H3(2,6-(But))2
;
_journal_name_full 'Inorganic Chemistry'
_journal_page_first 5133
_journal_page_last 5146
_journal_paper_doi 10.1021/ic000432a
_journal_volume 39
_journal_year 2000
_chemical_formula_sum 'C52 H76 Li4 O8'
_chemical_formula_weight 856.89
_chemical_name_common '[Li(OIP)(THF)]4'
_space_group_IT_number 14
_symmetry_cell_setting monoclinic
_symmetry_space_group_name_Hall '-P 2ybc'
_symmetry_space_group_name_H-M 'P 1 21/c 1'
_atom_sites_solution_hydrogens geom
_atom_sites_solution_primary direct
_atom_sites_solution_secondary difmap
_audit_creation_method SHELXL-97
_cell_angle_alpha 90.00
_cell_angle_beta 101.012(3)
_cell_angle_gamma 90.00
_cell_formula_units_Z 4
_cell_length_a 12.9466(18)
_cell_length_b 15.119(2)
_cell_length_c 27.015(4)
_cell_measurement_reflns_used 12261
_cell_measurement_temperature 168(2)
_cell_measurement_theta_max 28.28
_cell_measurement_theta_min 1.55
_cell_volume 5190.5(13)
_computing_cell_refinement 'SMART V5.054'
_computing_data_collection 'SMART V5.054 '
_computing_data_reduction 'SAINTPLUS V6.01'
_computing_structure_refinement 'SHELXL-97 (Sheldrick, 1997)'
_computing_structure_solution 'SHELXS-97 (Sheldrick, 1990)'
_diffrn_ambient_temperature 293(2)
_diffrn_measured_fraction_theta_full 0.952
_diffrn_measured_fraction_theta_max 0.952
_diffrn_measurement_device_type 'Bruker AXS'
_diffrn_radiation_monochromator graphite
_diffrn_radiation_source 'fine-focus sealed tube'
_diffrn_radiation_type MoK\a
_diffrn_radiation_wavelength 0.71073
_diffrn_reflns_av_R_equivalents 0.1278
_diffrn_reflns_av_sigmaI/netI 0.1282
_diffrn_reflns_limit_h_max 16
_diffrn_reflns_limit_h_min -15
_diffrn_reflns_limit_k_max 20
_diffrn_reflns_limit_k_min -16
_diffrn_reflns_limit_l_max 22
_diffrn_reflns_limit_l_min -35
_diffrn_reflns_number 33430
_diffrn_reflns_theta_full 28.28
_diffrn_reflns_theta_max 28.28
_diffrn_reflns_theta_min 1.55
_exptl_absorpt_coefficient_mu 0.070
_exptl_absorpt_correction_type none
_exptl_crystal_colour colorless
_exptl_crystal_density_diffrn 1.097
_exptl_crystal_density_method 'not measured'
_exptl_crystal_F_000 1856
_exptl_crystal_size_max 0.2
_exptl_crystal_size_mid 0.2
_exptl_crystal_size_min 0.2
_refine_diff_density_max 0.989
_refine_diff_density_min -0.386
_refine_diff_density_rms 0.060
_refine_ls_extinction_method none
_refine_ls_goodness_of_fit_ref 0.930
_refine_ls_hydrogen_treatment mixed
_refine_ls_matrix_type full
_refine_ls_number_parameters 577
_refine_ls_number_reflns 12261
_refine_ls_number_restraints 0
_refine_ls_restrained_S_all 0.930
_refine_ls_R_factor_all 0.1796
_refine_ls_R_factor_gt 0.0862
_refine_ls_shift/su_max 0.646
_refine_ls_shift/su_mean 0.049
_refine_ls_structure_factor_coef Fsqd
_refine_ls_weighting_details 'calc w=1/[\s^2^(Fo^2^)+(0.1558P)^2^+0.0000P] where P=(Fo^2^+2Fc^2^)/3'
_refine_ls_weighting_scheme calc
_refine_ls_wR_factor_gt 0.2337
_refine_ls_wR_factor_ref 0.2935
_reflns_number_gt 4996
_reflns_number_total 12261
_reflns_threshold_expression >2sigma(I)
_cod_data_source_file ic000432a_4.cif
_cod_data_source_block dmp004m
_cod_original_cell_volume 5190.3(12)
_cod_database_code 4321504

loop_
_symmetry_equiv_pos_as_xyz
'x, y, z'
'-x, y+1/2, -z+1/2'
'-x, -y, -z'
'x, -y-1/2, z-1/2'

loop_
_atom_site_label
_atom_site_type_symbol
_atom_site_fract_x
_atom_site_fract_y
_atom_site_fract_z
_atom_site_U_iso_or_equiv
_atom_site_adp_type
_atom_site_occupancy
_atom_site_symmetry_multiplicity
_atom_site_calc_flag
_atom_site_refinement_flags
_atom_site_disorder_assembly
_atom_site_disorder_group
Li1 Li 0.2012(4) 0.3465(3) 0.13203(19) 0.0456(12) Uani 1 1 d . . .
Li2 Li 0.3441(4) 0.2179(3) 0.1560(2) 0.0476(12) Uani 1 1 d . . .
Li3 Li 0.1877(4) 0.2071(3) 0.07712(19) 0.0453(12) Uani 1 1 d . . .
Li4 Li 0.1495(4) 0.1961(3) 0.1702(2) 0.0478(12) Uani 1 1 d . . .
C1 C 0.2657(2) 0.04657(19) 0.12041(12) 0.0429(7) Uani 1 1 d . . .
C2 C 0.3134(3) 0.0412(2) 0.07841(13) 0.0542(8) Uani 1 1 d . . .
H2A H 0.3265 0.0932 0.0622 0.065 Uiso 1 1 calc R . .
C3 C 0.3418(3) -0.0381(3) 0.06003(14) 0.0646(10) Uani 1 1 d . . .
H3A H 0.3736 -0.0392 0.0319 0.078 Uiso 1 1 calc R . .
C4 C 0.3232(3) -0.1156(2) 0.08337(15) 0.0669(10) Uani 1 1 d . . .
H4A H 0.3406 -0.1698 0.0709 0.080 Uiso 1 1 calc R . .
C5 C 0.2781(3) -0.1114(2) 0.12560(15) 0.0609(9) Uani 1 1 d . . .
H5A H 0.2669 -0.1640 0.1416 0.073 Uiso 1 1 calc R . .
C6 C 0.2483(2) -0.03194(19) 0.14553(12) 0.0471(8) Uani 1 1 d . . .
C7 C 0.2033(3) -0.0294(2) 0.19305(13) 0.0564(9) Uani 1 1 d . . .
H7A H 0.1486 0.0163 0.1885 0.068 Uiso 1 1 calc R . .
C8 C 0.1507(4) -0.1176(3) 0.20212(18) 0.1042(16) Uani 1 1 d . . .
H8A H 0.1226 -0.1137 0.2325 0.156 Uiso 1 1 calc R . .
H8B H 0.2018 -0.1643 0.2054 0.156 Uiso 1 1 calc R . .
H8C H 0.0947 -0.1299 0.1741 0.156 Uiso 1 1 calc R . .
C9 C 0.2801(4) -0.0059(4) 0.23645(17) 0.1089(18) Uani 1 1 d . . .
H9A H 0.3110 0.0500 0.2308 0.163 Uiso 1 1 calc R . .
H9B H 0.3339 -0.0505 0.2425 0.163 Uiso 1 1 calc R . .
H9C H 0.2470 -0.0016 0.2653 0.163 Uiso 1 1 calc R . .
C10 C 0.0990(4) 0.1475(3) 0.27052(18) 0.0942(15) Uani 1 1 d . . .
H10A H 0.1636 0.1799 0.2826 0.113 Uiso 1 1 calc R . .
H10B H 0.1134 0.0848 0.2752 0.113 Uiso 1 1 calc R . .
C11 C 0.0162(5) 0.1751(4) 0.2984(2) 0.116(2) Uani 1 1 d . . .
H11A H 0.0250 0.2363 0.3090 0.139 Uiso 1 1 calc R . .
H11B H 0.0163 0.1380 0.3277 0.139 Uiso 1 1 calc R . .
C12 C -0.0849(5) 0.1622(4) 0.2587(2) 0.119(2) Uani 1 1 d . . .
H12A H -0.1096 0.1015 0.2582 0.143 Uiso 1 1 calc R . .
H12B H -0.1404 0.2015 0.2648 0.143 Uiso 1 1 calc R . .
C13 C -0.0493(4) 0.1851(3) 0.2116(2) 0.1008(16) Uani 1 1 d . . .
H13A H -0.0873 0.1503 0.1838 0.121 Uiso 1 1 calc R . .
H13B H -0.0621 0.2472 0.2038 0.121 Uiso 1 1 calc R . .
C14 C 0.2482(3) 0.3226(2) 0.24007(11) 0.0466(7) Uani 1 1 d . . .
C15 C 0.1619(3) 0.3764(2) 0.24323(13) 0.0558(9) Uani 1 1 d . . .
H15A H 0.1124 0.3880 0.2142 0.067 Uiso 1 1 calc R . .
C16 C 0.1481(4) 0.4128(2) 0.28868(16) 0.0730(11) Uani 1 1 d . . .
H16A H 0.0900 0.4485 0.2896 0.088 Uiso 1 1 calc R . .
C17 C 0.2190(4) 0.3968(3) 0.33195(16) 0.0865(14) Uani 1 1 d . . .
H17A H 0.2097 0.4213 0.3624 0.104 Uiso 1 1 calc R . .
C18 C 0.3052(4) 0.3435(3) 0.32987(14) 0.0812(12) Uani 1 1 d . . .
H18A H 0.3535 0.3324 0.3594 0.097 Uiso 1 1 calc R . .
C19 C 0.3218(3) 0.3059(2) 0.28476(12) 0.0581(9) Uani 1 1 d . . .
C20 C 0.4171(3) 0.2482(3) 0.28301(13) 0.0638(10) Uani 1 1 d . . .
H20A H 0.3981 0.2090 0.2538 0.077 Uiso 1 1 calc R . .
C21 C 0.5092(3) 0.3062(3) 0.27338(17) 0.0888(13) Uani 1 1 d . . .
H21A H 0.4863 0.3419 0.2440 0.133 Uiso 1 1 calc R . .
H21B H 0.5663 0.2690 0.2682 0.133 Uiso 1 1 calc R . .
H21C H 0.5323 0.3438 0.3020 0.133 Uiso 1 1 calc R . .
C22 C 0.4495(4) 0.1895(3) 0.32866(16) 0.0994(15) Uani 1 1 d . . .
H22A H 0.3906 0.1541 0.3334 0.149 Uiso 1 1 calc R . .
H22B H 0.4724 0.2255 0.3580 0.149 Uiso 1 1 calc R . .
H22C H 0.5060 0.1516 0.3236 0.149 Uiso 1 1 calc R . .
C23 C -0.0165(2) 0.24653(19) 0.09438(11) 0.0436(7) Uani 1 1 d . . .
C24 C -0.0458(3) 0.1589(2) 0.08207(15) 0.0605(9) Uani 1 1 d . . .
H24A H 0.0057 0.1152 0.0867 0.073 Uiso 1 1 calc R . .
C25 C -0.1481(3) 0.1355(2) 0.06348(16) 0.0730(11) Uani 1 1 d . . .
H25A H -0.1648 0.0769 0.0551 0.088 Uiso 1 1 calc R . .
C26 C -0.2260(3) 0.1984(3) 0.05714(16) 0.0708(11) Uani 1 1 d . . .
H26A H -0.2954 0.1828 0.0443 0.085 Uiso 1 1 calc R . .
C27 C -0.1997(3) 0.2850(2) 0.07014(13) 0.0589(9) Uani 1 1 d . . .
H27A H -0.2526 0.3275 0.0662 0.071 Uiso 1 1 calc R . .
C28 C -0.0967(2) 0.31021(19) 0.08883(11) 0.0439(7) Uani 1 1 d . . .
C29 C -0.0721(3) 0.4065(2) 0.10349(13) 0.0517(8) Uani 1 1 d . . .
H29A H 0.0031 0.4108 0.1179 0.062 Uiso 1 1 calc R . .
C30 C -0.1331(4) 0.4376(3) 0.14313(17) 0.0893(14) Uani 1 1 d . . .
H30A H -0.1157 0.4981 0.1516 0.134 Uiso 1 1 calc R . .
H30B H -0.1148 0.4015 0.1728 0.134 Uiso 1 1 calc R . .
H30C H -0.2072 0.4327 0.1300 0.134 Uiso 1 1 calc R . .
C31 C -0.0952(4) 0.4672(3) 0.05784(16) 0.0829(12) Uani 1 1 d . . .
H31A H -0.0783 0.5270 0.0682 0.124 Uiso 1 1 calc R . .
H31B H -0.1685 0.4633 0.0427 0.124 Uiso 1 1 calc R . .
H31C H -0.0535 0.4496 0.0337 0.124 Uiso 1 1 calc R . .
C32 C 0.1045(3) 0.1008(2) -0.01950(15) 0.0717(11) Uani 1 1 d . . .
H32A H 0.0936 0.0528 0.0027 0.086 Uiso 1 1 calc R . .
H32B H 0.1663 0.0878 -0.0336 0.086 Uiso 1 1 calc R . .
C33 C 0.0111(4) 0.1115(3) -0.06023(18) 0.0934(14) Uani 1 1 d . . .
H33A H 0.0217 0.0819 -0.0907 0.112 Uiso 1 1 calc R . .
H33B H -0.0511 0.0872 -0.0501 0.112 Uiso 1 1 calc R . .
C34 C 0.0002(5) 0.2054(3) -0.0682(2) 0.131(2) Uani 1 1 d . . .
H34A H -0.0736 0.2215 -0.0766 0.157 Uiso 1 1 calc R . .
H34B H 0.0338 0.2233 -0.0958 0.157 Uiso 1 1 calc R . .
C35 C 0.0510(3) 0.2492(2) -0.02125(14) 0.0672(10) Uani 1 1 d . . .
H35A H 0.0924 0.2993 -0.0286 0.081 Uiso 1 1 calc R . .
H35B H -0.0015 0.2701 -0.0028 0.081 Uiso 1 1 calc R . .
C36 C 0.2032(3) 0.5097(2) 0.07323(15) 0.0735(11) Uani 1 1 d . . .
H36A H 0.1316 0.5176 0.0551 0.088 Uiso 1 1 calc R . .
H36B H 0.2402 0.4711 0.0539 0.088 Uiso 1 1 calc R . .
C37 C 0.2590(5) 0.5981(3) 0.0831(2) 0.1151(18) Uani 1 1 d . . .
H37A H 0.3333 0.5921 0.0824 0.138 Uiso 1 1 calc R . .
H37B H 0.2284 0.6414 0.0580 0.138 Uiso 1 1 calc R . .
C38 C 0.2434(4) 0.6244(3) 0.1337(2) 0.0906(14) Uani 1 1 d . . .
H38A H 0.1761 0.6535 0.1321 0.109 Uiso 1 1 calc R . .
H38B H 0.2991 0.6635 0.1500 0.109 Uiso 1 1 calc R . .
C39 C 0.2470(3) 0.5392(2) 0.16004(16) 0.0743(11) Uani 1 1 d . . .
H39A H 0.3189 0.5244 0.1754 0.089 Uiso 1 1 calc R . .
H39B H 0.2055 0.5419 0.1863 0.089 Uiso 1 1 calc R . .
C40 C 0.3818(2) 0.33693(19) 0.08454(12) 0.0427(7) Uani 1 1 d . . .
C41 C 0.4145(2) 0.3322(2) 0.03766(13) 0.0501(8) Uani 1 1 d . . .
C42 C 0.3598(3) 0.2720(2) -0.00395(13) 0.0571(9) Uani 1 1 d . . .
H42A H 0.3015 0.2432 0.0081 0.069 Uiso 1 1 calc R . .
C43 C 0.4324(3) 0.1991(3) -0.01683(16) 0.0787(12) Uani 1 1 d . . .
H43A H 0.4606 0.1662 0.0131 0.118 Uiso 1 1 calc R . .
H43B H 0.4890 0.2253 -0.0301 0.118 Uiso 1 1 calc R . .
H43C H 0.3932 0.1602 -0.0415 0.118 Uiso 1 1 calc R . .
C44 C 0.3128(3) 0.3243(3) -0.05155(15) 0.0798(12) Uani 1 1 d . . .
H44A H 0.2664 0.3691 -0.0433 0.120 Uiso 1 1 calc R . .
H44B H 0.2743 0.2849 -0.0762 0.120 Uiso 1 1 calc R . .
H44C H 0.3685 0.3517 -0.0650 0.120 Uiso 1 1 calc R . .
C45 C 0.5000(3) 0.3844(3) 0.03099(16) 0.0671(10) Uani 1 1 d . . .
H45A H 0.5215 0.3826 0.0001 0.080 Uiso 1 1 calc R . .
C46 C 0.5534(3) 0.4381(2) 0.06806(19) 0.0721(11) Uani 1 1 d . . .
H46A H 0.6097 0.4720 0.0620 0.086 Uiso 1 1 calc R . .
C47 C 0.5236(3) 0.4417(2) 0.11450(17) 0.0642(10) Uani 1 1 d . . .
H47A H 0.5598 0.4771 0.1402 0.077 Uiso 1 1 calc R . .
C48 C 0.4378(2) 0.3909(2) 0.12185(14) 0.0528(8) Uani 1 1 d . . .
H48A H 0.4173 0.3933 0.1530 0.063 Uiso 1 1 calc R . .
C49 C 0.5710(3) 0.1890(3) 0.1437(2) 0.0985(16) Uani 1 1 d . . .
H49A H 0.5489 0.1831 0.1075 0.118 Uiso 1 1 calc R . .
H49B H 0.5942 0.2494 0.1512 0.118 Uiso 1 1 calc R . .
C50 C 0.6535(6) 0.1295(7) 0.1615(4) 0.286(8) Uani 1 1 d . . .
H50A H 0.7190 0.1616 0.1721 0.343 Uiso 1 1 calc R . .
H50B H 0.6623 0.0885 0.1351 0.343 Uiso 1 1 calc R . .
C51 C 0.6259(4) 0.0809(5) 0.2048(3) 0.159(3) Uani 1 1 d . . .
H51A H 0.6478 0.0195 0.2049 0.191 Uiso 1 1 calc R . .
H51B H 0.6578 0.1081 0.2366 0.191 Uiso 1 1 calc R . .
C52 C 0.5152(3) 0.0883(3) 0.19597(18) 0.0796(12) Uani 1 1 d . . .
H52A H 0.4832 0.0378 0.1768 0.096 Uiso 1 1 calc R . .
H52B H 0.4908 0.0901 0.2277 0.096 Uiso 1 1 calc R . .
O1 O 0.25793(15) 0.28676(13) 0.19614(7) 0.0453(5) Uani 1 1 d . . .
O2 O 0.29990(15) 0.28950(12) 0.09422(7) 0.0431(5) Uani 1 1 d . . .
O3 O 0.23716(15) 0.12571(12) 0.13622(8) 0.0464(5) Uani 1 1 d . . .
O4 O 0.08499(15) 0.26720(12) 0.11138(8) 0.0454(5) Uani 1 1 d . . .
O5 O 0.11805(17) 0.18353(14) 0.00791(8) 0.0544(6) Uani 1 1 d . . .
O6 O 0.20464(17) 0.47419(13) 0.12302(8) 0.0539(6) Uani 1 1 d . . .
O7 O 0.48647(17) 0.16830(15) 0.16826(9) 0.0608(6) Uani 1 1 d . . .
O8 O 0.0604(2) 0.16654(16) 0.21875(10) 0.0695(7) Uani 1 1 d . . .

loop_
_atom_site_aniso_label
_atom_site_aniso_U_11
_atom_site_aniso_U_22
_atom_site_aniso_U_33
_atom_site_aniso_U_23
_atom_site_aniso_U_13
_atom_site_aniso_U_12
Li1 0.048(3) 0.048(3) 0.042(3) -0.002(2) 0.012(2) 0.000(2)
Li2 0.044(3) 0.054(3) 0.045(3) -0.001(2) 0.010(2) 0.003(2)
Li3 0.041(3) 0.049(3) 0.046(3) -0.004(2) 0.007(2) 0.004(2)
Li4 0.051(3) 0.047(3) 0.049(3) 0.003(2) 0.019(2) 0.000(2)
C1 0.0420(16) 0.0397(17) 0.0469(18) -0.0015(14) 0.0086(14) 0.0038(13)
C2 0.061(2) 0.054(2) 0.050(2) 0.0065(16) 0.0165(17) 0.0139(16)
C3 0.072(2) 0.075(3) 0.047(2) -0.0063(19) 0.0134(18) 0.018(2)
C4 0.079(3) 0.057(2) 0.065(2) -0.018(2) 0.013(2) 0.0141(19)
C5 0.064(2) 0.0418(18) 0.075(3) 0.0027(17) 0.008(2) -0.0002(15)
C6 0.0473(17) 0.0408(17) 0.0529(19) 0.0054(15) 0.0088(15) 0.0033(13)
C7 0.064(2) 0.0446(18) 0.066(2) 0.0147(17) 0.0264(19) 0.0069(15)
C8 0.128(4) 0.110(4) 0.079(3) 0.006(3) 0.031(3) -0.046(3)
C9 0.085(3) 0.181(5) 0.065(3) -0.037(3) 0.026(2) -0.021(3)
C10 0.117(4) 0.093(3) 0.086(3) 0.034(3) 0.054(3) 0.014(3)
C11 0.149(5) 0.117(4) 0.101(4) 0.028(3) 0.075(4) 0.048(4)
C12 0.141(5) 0.096(4) 0.155(6) 0.005(4) 0.112(5) 0.002(3)
C13 0.077(3) 0.123(4) 0.118(4) 0.022(3) 0.059(3) 0.007(3)
C14 0.060(2) 0.0472(17) 0.0345(17) 0.0001(14) 0.0142(15) -0.0030(15)
C15 0.064(2) 0.056(2) 0.050(2) 0.0039(17) 0.0199(17) 0.0051(16)
C16 0.096(3) 0.062(2) 0.071(3) -0.002(2) 0.042(2) 0.010(2)
C17 0.137(4) 0.078(3) 0.053(3) -0.014(2) 0.039(3) 0.004(3)
C18 0.122(4) 0.081(3) 0.037(2) -0.004(2) 0.007(2) 0.009(3)
C19 0.082(2) 0.0541(19) 0.0381(18) 0.0007(16) 0.0108(17) 0.0034(17)
C20 0.070(2) 0.074(2) 0.041(2) -0.0015(18) -0.0045(17) 0.0107(19)
C21 0.077(3) 0.110(4) 0.075(3) -0.012(3) 0.003(2) 0.003(2)
C22 0.123(4) 0.107(4) 0.063(3) 0.026(3) 0.005(3) 0.032(3)
C23 0.0433(17) 0.0440(17) 0.0442(18) -0.0074(14) 0.0097(14) -0.0006(13)
C24 0.054(2) 0.051(2) 0.080(3) -0.0160(18) 0.0204(18) -0.0003(15)
C25 0.059(2) 0.064(2) 0.101(3) -0.032(2) 0.026(2) -0.0161(19)
C26 0.047(2) 0.082(3) 0.084(3) -0.032(2) 0.0134(19) -0.0112(19)
C27 0.0476(19) 0.071(2) 0.057(2) -0.0129(19) 0.0063(16) 0.0096(16)
C28 0.0467(17) 0.0492(17) 0.0353(16) -0.0065(14) 0.0066(13) 0.0042(14)
C29 0.0549(19) 0.0433(17) 0.055(2) -0.0023(16) 0.0065(16) 0.0092(14)
C30 0.122(4) 0.073(3) 0.081(3) -0.033(2) 0.041(3) 0.002(2)
C31 0.100(3) 0.069(3) 0.081(3) 0.017(2) 0.019(2) 0.015(2)
C32 0.087(3) 0.058(2) 0.063(2) -0.0162(19) -0.005(2) 0.0012(19)
C33 0.095(3) 0.086(3) 0.085(3) -0.025(3) -0.017(3) 0.003(2)
C34 0.168(5) 0.084(3) 0.103(4) 0.004(3) -0.070(4) 0.001(3)
C35 0.079(2) 0.063(2) 0.057(2) 0.0065(19) 0.006(2) 0.0119(19)
C36 0.092(3) 0.066(2) 0.062(2) 0.024(2) 0.013(2) 0.017(2)
C37 0.145(5) 0.076(3) 0.133(5) 0.039(3) 0.049(4) -0.011(3)
C38 0.102(3) 0.048(2) 0.119(4) 0.006(3) 0.016(3) -0.004(2)
C39 0.099(3) 0.048(2) 0.080(3) -0.016(2) 0.028(2) -0.003(2)
C40 0.0440(17) 0.0391(16) 0.0464(18) 0.0067(14) 0.0124(14) 0.0053(13)
C41 0.0517(18) 0.0508(18) 0.052(2) 0.0138(16) 0.0206(16) 0.0076(15)
C42 0.063(2) 0.067(2) 0.046(2) 0.0030(17) 0.0218(17) 0.0059(17)
C43 0.099(3) 0.073(3) 0.070(3) 0.000(2) 0.033(2) 0.016(2)
C44 0.093(3) 0.086(3) 0.060(3) 0.005(2) 0.016(2) 0.011(2)
C45 0.061(2) 0.073(2) 0.074(3) 0.019(2) 0.031(2) 0.005(2)
C46 0.050(2) 0.060(2) 0.107(4) 0.023(2) 0.017(2) -0.0049(17)
C47 0.0481(19) 0.0484(19) 0.092(3) 0.007(2) 0.002(2) 0.0014(15)
C48 0.0479(18) 0.0491(18) 0.061(2) 0.0012(17) 0.0085(16) 0.0000(15)
C49 0.067(3) 0.116(4) 0.120(4) 0.057(3) 0.036(3) 0.031(2)
C50 0.152(6) 0.410(14) 0.345(13) 0.302(12) 0.171(8) 0.180(8)
C51 0.106(4) 0.212(7) 0.174(6) 0.122(6) 0.066(4) 0.081(4)
C52 0.061(2) 0.078(3) 0.100(3) 0.025(2) 0.017(2) 0.012(2)
O1 0.0498(12) 0.0531(12) 0.0340(11) 0.0009(10) 0.0103(9) 0.0017(9)
O2 0.0507(12) 0.0421(11) 0.0399(12) 0.0001(9) 0.0166(10) -0.0023(9)
O3 0.0523(12) 0.0366(11) 0.0534(13) 0.0030(10) 0.0184(10) 0.0049(9)
O4 0.0429(12) 0.0414(11) 0.0513(13) -0.0059(10) 0.0075(10) 0.0013(9)
O5 0.0625(14) 0.0479(12) 0.0488(13) -0.0053(11) 0.0008(11) 0.0049(10)
O6 0.0669(14) 0.0402(12) 0.0539(14) 0.0005(11) 0.0101(11) -0.0021(10)
O7 0.0451(13) 0.0686(15) 0.0711(16) 0.0167(13) 0.0175(12) 0.0148(11)
O8 0.0807(18) 0.0622(15) 0.0774(19) 0.0136(13) 0.0452(15) 0.0040(13)

loop_
_atom_type_symbol
_atom_type_description
_atom_type_scat_dispersion_real
_atom_type_scat_dispersion_imag
_atom_type_scat_source
C C 0.0033 0.0016 'International Tables Vol C Tables 4.2.6.8 and 6.1.1.4'
H H 0.0000 0.0000 'International Tables Vol C Tables 4.2.6.8 and 6.1.1.4'
Li Li -0.0003 0.0001 'International Tables Vol C Tables 4.2.6.8 and 6.1.1.4'
O O 0.0106 0.0060 'International Tables Vol C Tables 4.2.6.8 and 6.1.1.4'

loop_
_geom_angle_atom_site_label_1
_geom_angle_atom_site_label_2
_geom_angle_atom_site_label_3
_geom_angle
_geom_angle_site_symmetry_1
_geom_angle_site_symmetry_3
_geom_angle_publ_flag
O4 Li1 O6 128.2(3) . . ?
O4 Li1 O1 96.2(2) . . ?
O6 Li1 O1 123.5(3) . . ?
O4 Li1 O2 97.2(2) . . ?
O6 Li1 O2 109.6(2) . . ?
O1 Li1 O2 94.9(2) . . ?
O4 Li1 Li3 49.91(17) . . ?
O6 Li1 Li3 138.0(3) . . ?
O1 Li1 Li3 96.0(2) . . ?
O2 Li1 Li3 47.36(16) . . ?
O4 Li1 Li4 48.08(17) . . ?
O6 Li1 Li4 156.6(3) . . ?
O1 Li1 Li4 48.62(17) . . ?
O2 Li1 Li4 93.6(2) . . ?
Li3 Li1 Li4 61.5(2) . . ?
O4 Li1 Li2 94.8(2) . . ?
O6 Li1 Li2 136.0(3) . . ?
O1 Li1 Li2 47.83(16) . . ?
O2 Li1 Li2 47.47(16) . . ?
Li3 Li1 Li2 60.67(19) . . ?
Li4 Li1 Li2 59.60(18) . . ?
O7 Li2 O3 111.4(3) . . ?
O7 Li2 O2 117.6(3) . . ?
O3 Li2 O2 94.8(2) . . ?
O7 Li2 O1 135.7(3) . . ?
O3 Li2 O1 94.6(2) . . ?
O2 Li2 O1 94.1(2) . . ?
O7 Li2 Li4 145.2(3) . . ?
O3 Li2 Li4 46.29(16) . . ?
O2 Li2 Li4 93.5(2) . . ?
O1 Li2 Li4 48.46(16) . . ?
O7 Li2 Li3 131.5(3) . . ?
O3 Li2 Li3 49.24(17) . . ?
O2 Li2 Li3 45.75(17) . . ?
O1 Li2 Li3 92.8(2) . . ?
Li4 Li2 Li3 60.39(19) . . ?
O7 Li2 Li1 154.6(3) . . ?
O3 Li2 Li1 91.8(2) . . ?
O2 Li2 Li1 47.46(16) . . ?
O1 Li2 Li1 47.07(16) . . ?
Li4 Li2 Li1 59.45(18) . . ?
Li3 Li2 Li1 57.56(18) . . ?
O7 Li2 C40 94.7(2) . . ?
O3 Li2 C40 118.9(2) . . ?
O2 Li2 C40 27.36(11) . . ?
O1 Li2 C40 103.5(2) . . ?
Li4 Li2 C40 119.1(2) . . ?
Li3 Li2 C40 71.72(18) . . ?
Li1 Li2 C40 64.01(17) . . ?
O2 Li3 O5 123.0(3) . . ?
O2 Li3 O4 97.8(2) . . ?
O5 Li3 O4 107.6(2) . . ?
O2 Li3 O3 95.5(2) . . ?
O5 Li3 O3 131.8(3) . . ?
O4 Li3 O3 92.9(2) . . ?
O2 Li3 Li1 49.96(17) . . ?
O5 Li3 Li1 132.3(3) . . ?
O4 Li3 Li1 47.93(16) . . ?
O3 Li3 Li1 93.9(2) . . ?
O2 Li3 Li2 48.22(17) . . ?
O5 Li3 Li2 157.9(3) . . ?
O4 Li3 Li2 94.2(2) . . ?
O3 Li3 Li2 47.46(16) . . ?
Li1 Li3 Li2 61.77(19) . . ?
O2 Li3 Li4 94.8(2) . . ?
O5 Li3 Li4 139.5(3) . . ?
O4 Li3 Li4 47.46(17) . . ?
O3 Li3 Li4 45.79(16) . . ?
Li1 Li3 Li4 60.59(19) . . ?
Li2 Li3 Li4 59.66(19) . . ?
O3 Li4 O4 96.6(2) . . ?
O3 Li4 O8 132.4(3) . . ?
O4 Li4 O8 116.9(3) . . ?
O3 Li4 O1 96.2(2) . . ?
O4 Li4 O1 94.0(2) . . ?
O8 Li4 O1 112.8(3) . . ?
O3 Li4 Li1 94.2(2) . . ?
O4 Li4 Li1 46.58(16) . . ?
O8 Li4 Li1 133.3(3) . . ?
O1 Li4 Li1 47.85(16) . . ?
O3 Li4 Li2 47.91(17) . . ?
O4 Li4 Li2 94.8(2) . . ?
O8 Li4 Li2 145.8(3) . . ?
O1 Li4 Li2 48.46(16) . . ?
Li1 Li4 Li2 60.96(19) . . ?
O3 Li4 Li3 49.16(17) . . ?
O4 Li4 Li3 47.84(16) . . ?
O8 Li4 Li3 152.6(3) . . ?
O1 Li4 Li3 92.5(2) . . ?
Li1 Li4 Li3 57.91(18) . . ?
Li2 Li4 Li3 59.96(18) . . ?
O3 Li4 C23 104.1(2) . . ?
O4 Li4 C23 26.50(11) . . ?
O8 Li4 C23 94.9(2) . . ?
O1 Li4 C23 117.7(2) . . ?
Li1 Li4 C23 72.10(18) . . ?
Li2 Li4 C23 118.9(2) . . ?
Li3 Li4 C23 62.78(16) . . ?
O3 C1 C2 120.1(3) . . ?
O3 C1 C6 121.2(3) . . ?
C2 C1 C6 118.7(3) . . ?
C1 C2 C3 122.4(3) . . ?
C4 C3 C2 119.7(3) . . ?
C5 C4 C3 118.7(3) . . ?
C4 C5 C6 123.2(3) . . ?
C5 C6 C1 117.2(3) . . ?
C5 C6 C7 121.9(3) . . ?
C1 C6 C7 120.9(3) . . ?
C9 C7 C6 112.5(3) . . ?
C9 C7 C8 110.2(4) . . ?
C6 C7 C8 111.6(3) . . ?
O8 C10 C11 106.8(4) . . ?
C10 C11 C12 102.3(4) . . ?
C13 C12 C11 101.9(4) . . ?
O8 C13 C12 107.7(4) . . ?
O1 C14 C19 121.7(3) . . ?
O1 C14 C15 120.3(3) . . ?
C19 C14 C15 118.0(3) . . ?
C16 C15 C14 121.6(4) . . ?
C17 C16 C15 120.6(4) . . ?
C16 C17 C18 118.9(4) . . ?
C17 C18 C19 122.1(4) . . ?
C14 C19 C18 118.8(3) . . ?
C14 C19 C20 119.8(3) . . ?
C18 C19 C20 121.5(3) . . ?
C19 C20 C22 114.3(3) . . ?
C19 C20 C21 109.7(3) . . ?
C22 C20 C21 111.6(3) . . ?
O4 C23 C28 122.2(3) . . ?
O4 C23 C24 120.3(3) . . ?
C28 C23 C24 117.5(3) . . ?
O4 C23 Li4 40.84(16) . . ?
C28 C23 Li4 136.0(2) . . ?
C24 C23 Li4 93.0(2) . . ?
C25 C24 C23 122.0(3) . . ?
C24 C25 C26 120.2(3) . . ?
C27 C26 C25 119.0(3) . . ?
C26 C27 C28 121.7(3) . . ?
C23 C28 C27 119.4(3) . . ?
C23 C28 C29 120.9(3) . . ?
C27 C28 C29 119.7(3) . . ?
C31 C29 C30 109.6(3) . . ?
C31 C29 C28 111.5(3) . . ?
C30 C29 C28 111.5(3) . . ?
O5 C32 C33 106.8(3) . . ?
C34 C33 C32 105.2(4) . . ?
C33 C34 C35 107.4(4) . . ?
O5 C35 C34 106.5(3) . . ?
O6 C36 C37 104.1(4) . . ?
C38 C37 C36 104.8(4) . . ?
C37 C38 C39 102.5(4) . . ?
O6 C39 C38 106.9(3) . . ?
O2 C40 C48 119.6(3) . . ?
O2 C40 C41 122.0(3) . . ?
C48 C40 C41 118.4(3) . . ?
O2 C40 Li2 42.55(16) . . ?
C48 C40 Li2 90.7(2) . . ?
C41 C40 Li2 136.1(2) . . ?
C45 C41 C40 117.9(3) . . ?
C45 C41 C42 120.9(3) . . ?
C40 C41 C42 121.2(3) . . ?
C41 C42 C43 112.4(3) . . ?
C41 C42 C44 111.6(3) . . ?
C43 C42 C44 110.0(3) . . ?
C46 C45 C41 122.8(4) . . ?
C45 C46 C47 119.8(3) . . ?
C48 C47 C46 118.4(4) . . ?
C40 C48 C47 122.6(3) . . ?
C50 C49 O7 107.6(4) . . ?
C49 C50 C51 107.7(5) . . ?
C52 C51 C50 102.5(5) . . ?
O7 C52 C51 108.0(4) . . ?
C14 O1 Li1 120.9(2) . . ?
C14 O1 Li2 148.9(2) . . ?
Li1 O1 Li2 85.1(2) . . ?
C14 O1 Li4 114.4(2) . . ?
Li1 O1 Li4 83.5(2) . . ?
Li2 O1 Li4 83.1(2) . . ?
C40 O2 Li3 153.5(2) . . ?
C40 O2 Li2 110.1(2) . . ?
Li3 O2 Li2 86.0(2) . . ?
C40 O2 Li1 118.6(2) . . ?
Li3 O2 Li1 82.7(2) . . ?
Li2 O2 Li1 85.1(2) . . ?
C1 O3 Li4 150.5(2) . . ?
C1 O3 Li2 119.7(2) . . ?
Li4 O3 Li2 85.8(2) . . ?
C1 O3 Li3 110.8(2) . . ?
Li4 O3 Li3 85.0(2) . . ?
Li2 O3 Li3 83.3(2) . . ?
C23 O4 Li1 154.8(2) . . ?
C23 O4 Li4 112.7(2) . . ?
Li1 O4 Li4 85.3(2) . . ?
C23 O4 Li3 115.7(2) . . ?
Li1 O4 Li3 82.2(2) . . ?
Li4 O4 Li3 84.7(2) . . ?
C32 O5 C35 108.2(2) . . ?
C32 O5 Li3 129.7(2) . . ?
C35 O5 Li3 121.1(2) . . ?
C39 O6 C36 109.2(3) . . ?
C39 O6 Li1 127.4(3) . . ?
C36 O6 Li1 119.2(3) . . ?
C49 O7 C52 106.5(3) . . ?
C49 O7 Li2 128.5(3) . . ?
C52 O7 Li2 123.6(3) . . ?
C10 O8 C13 109.2(3) . . ?
C10 O8 Li4 124.3(3) . . ?
C13 O8 Li4 124.3(3) . . ?

loop_
_geom_bond_atom_site_label_1
_geom_bond_atom_site_label_2
_geom_bond_distance
_geom_bond_site_symmetry_2
_geom_bond_publ_flag
Li1 O4 1.922(5) . ?
Li1 O6 1.947(5) . ?
Li1 O1 1.967(6) . ?
Li1 O2 1.980(5) . ?
Li1 Li3 2.564(7) . ?
Li1 Li4 2.637(7) . ?
Li1 Li2 2.677(7) . ?
Li2 O7 1.959(5) . ?
Li2 O3 1.965(5) . ?
Li2 O2 1.980(6) . ?
Li2 O1 1.991(5) . ?
Li2 Li4 2.641(7) . ?
Li2 Li3 2.649(7) . ?
Li2 C40 2.750(6) . ?
Li3 O2 1.902(5) . ?
Li3 O5 1.947(6) . ?
Li3 O4 1.980(5) . ?
Li3 O3 2.020(6) . ?
Li3 Li4 2.660(7) . ?
Li4 O3 1.914(5) . ?
Li4 O4 1.969(6) . ?
Li4 O8 1.956(5) . ?
Li4 O1 1.991(5) . ?
Li4 C23 2.778(6) . ?
C1 O3 1.345(3) . ?
C1 C2 1.394(4) . ?
C1 C6 1.407(4) . ?
C2 C3 1.374(5) . ?
C3 C4 1.374(5) . ?
C4 C5 1.379(5) . ?
C5 C6 1.401(5) . ?
C6 C7 1.508(4) . ?
C7 C9 1.430(6) . ?
C7 C8 1.538(5) . ?
C10 O8 1.422(5) . ?
C10 C11 1.482(6) . ?
C11 C12 1.537(8) . ?
C12 C13 1.477(6) . ?
C13 O8 1.424(5) . ?
C14 O1 1.332(3) . ?
C14 C19 1.411(5) . ?
C14 C15 1.398(4) . ?
C15 C16 1.388(5) . ?
C16 C17 1.363(6) . ?
C17 C18 1.386(6) . ?
C18 C19 1.398(5) . ?
C19 C20 1.519(5) . ?
C20 C22 1.512(5) . ?
C20 C21 1.542(6) . ?
C23 O4 1.343(3) . ?
C23 C28 1.403(4) . ?
C23 C24 1.401(4) . ?
C24 C25 1.369(5) . ?
C25 C26 1.372(5) . ?
C26 C27 1.381(5) . ?
C27 C28 1.387(4) . ?
C28 C29 1.526(4) . ?
C29 C31 1.521(5) . ?
C29 C30 1.521(5) . ?
C32 O5 1.447(4) . ?
C32 C33 1.480(5) . ?
C33 C34 1.439(6) . ?
C34 C35 1.471(6) . ?
C35 O5 1.448(4) . ?
C36 O6 1.445(4) . ?
C36 C37 1.518(6) . ?
C37 C38 1.474(7) . ?
C38 C39 1.468(5) . ?
C39 O6 1.435(4) . ?
C40 O2 1.346(3) . ?
C40 C48 1.388(4) . ?
C40 C41 1.412(4) . ?
C41 C45 1.398(5) . ?
C41 C42 1.513(5) . ?
C42 C43 1.531(5) . ?
C42 C44 1.533(5) . ?
C45 C46 1.369(6) . ?
C46 C47 1.383(6) . ?
C47 C48 1.396(5) . ?
C49 C50 1.408(7) . ?
C49 O7 1.419(4) . ?
C50 C51 1.482(8) . ?
C51 C52 1.413(6) . ?
C52 O7 1.433(4) . ?
